data_7220860
loop_
_publ_author_name
'Matsumoto, Takuya'
'Tanaka, Kazuo'
'Chujo, Yoshiki'

_publ_section_title
;
 High HOMO levels and narrow energy band gaps of dithienogalloles
;
_journal_issue 68
_journal_name_full 'RSC Adv.'
_journal_page_first 55406
_journal_paper_doi 10.1039/C5RA08584E
_journal_volume 5
_journal_year 2015
_chemical_formula_moiety 'C32 H49 Cl3 Ga N S2 Si2'
_chemical_formula_sum 'C32 H49 Cl3 Ga N S2 Si2'
_chemical_formula_weight 744.09
_chemical_name_systematic
; 
 ? 
;
_space_group_IT_number 19
_symmetry_cell_setting orthorhombic
_symmetry_space_group_name_Hall 'P 2ac 2ab'
_symmetry_space_group_name_H-M 'P 21 21 21'
_atom_sites_solution_hydrogens geom
_atom_sites_solution_primary direct
_atom_sites_solution_secondary difmap
_audit_creation_method SHELXL-97
_audit_update_record
;
2015-05-08 deposited with the CCDC.
2015-06-19 downloaded from the CCDC.
;
_cell_angle_alpha 90.00
_cell_angle_beta 90.00
_cell_angle_gamma 90.00
_cell_formula_units_Z 4
_cell_length_a 11.6396(7)
_cell_length_b 14.2359(9)
_cell_length_c 23.9678(16)
_cell_measurement_temperature 93(2)
_cell_volume 3971.5(4)
_computing_structure_refinement 'SHELXL-97 (Sheldrick, 1997)'
_computing_structure_solution 'SHELXS-97 (Sheldrick, 1990)'
_diffrn_ambient_temperature 93(2)
_diffrn_measured_fraction_theta_full 0.996
_diffrn_measured_fraction_theta_max 0.996
_diffrn_radiation_monochromator graphite
_diffrn_radiation_source 'fine-focus sealed tube'
_diffrn_radiation_type MoK\a
_diffrn_radiation_wavelength 0.71075
_diffrn_reflns_av_R_equivalents 0.1138
_diffrn_reflns_av_sigmaI/netI 0.0996
_diffrn_reflns_limit_h_max 15
_diffrn_reflns_limit_h_min -14
_diffrn_reflns_limit_k_max 18
_diffrn_reflns_limit_k_min -18
_diffrn_reflns_limit_l_max 31
_diffrn_reflns_limit_l_min -31
_diffrn_reflns_number 38324
_diffrn_reflns_theta_full 27.47
_diffrn_reflns_theta_max 27.47
_diffrn_reflns_theta_min 3.09
_exptl_absorpt_coefficient_mu 1.081
_exptl_absorpt_correction_T_max 0.8812
_exptl_absorpt_correction_T_min 0.8048
_exptl_crystal_density_diffrn 1.244
_exptl_crystal_density_method 'not measured'
_exptl_crystal_description block
_exptl_crystal_F_000 1560
_exptl_crystal_size_max 0.21
_exptl_crystal_size_mid 0.16
_exptl_crystal_size_min 0.12
_refine_diff_density_max 0.666
_refine_diff_density_min -0.369
_refine_diff_density_rms 0.068
_refine_ls_abs_structure_details 'Flack H D (1983), Acta Cryst. A39, 876-881'
_refine_ls_abs_structure_Flack 0.515(17)
_refine_ls_extinction_method none
_refine_ls_goodness_of_fit_ref 1.012
_refine_ls_hydrogen_treatment mixed
_refine_ls_matrix_type full
_refine_ls_number_parameters 384
_refine_ls_number_reflns 9066
_refine_ls_number_restraints 0
_refine_ls_restrained_S_all 1.012
_refine_ls_R_factor_all 0.1402
_refine_ls_R_factor_gt 0.0753
_refine_ls_shift/su_max 0.000
_refine_ls_shift/su_mean 0.000
_refine_ls_structure_factor_coef Fsqd
_refine_ls_weighting_details 'calc w=1/[\s^2^(Fo^2^)+(0.0965P)^2^+0.1797P] where P=(Fo^2^+2Fc^2^)/3'
_refine_ls_weighting_scheme calc
_refine_ls_wR_factor_gt 0.1647
_refine_ls_wR_factor_ref 0.1911
_reflns_number_gt 5208
_reflns_number_total 9066
_reflns_threshold_expression >2sigma(I)
_cod_data_source_file c5ra08584e2.cif
_cod_data_source_block ydkr
_cod_original_sg_symbol_H-M P212121
_cod_database_code 7220860

loop_
_symmetry_equiv_pos_as_xyz
'x, y, z'
'-x+1/2, -y, z+1/2'
'x+1/2, -y+1/2, -z'
'-x, y+1/2, -z+1/2'

loop_
_atom_site_label
_atom_site_type_symbol
_atom_site_fract_x
_atom_site_fract_y
_atom_site_fract_z
_atom_site_U_iso_or_equiv
_atom_site_adp_type
_atom_site_occupancy
_atom_site_symmetry_multiplicity
_atom_site_calc_flag
_atom_site_refinement_flags
Ga1 Ga 0.87737(6) 0.73546(5) 0.22128(3) 0.0534(2) Uani 1 1 d .
S1 S 1.18695(13) 0.77429(13) 0.31969(6) 0.0617(4) Uani 1 1 d .
S2 S 0.93898(14) 0.71735(14) 0.40005(6) 0.0668(5) Uani 1 1 d .
Si1 Si 0.71738(19) 0.64404(18) 0.45912(9) 0.0833(7) Uani 1 1 d .
Si2 Si 1.39494(18) 0.80296(19) 0.23854(10) 0.0878(7) Uani 1 1 d .
C1 C 1.0495(5) 0.7579(4) 0.2961(2) 0.0493(13) Uani 1 1 d .
C2 C 0.6297(6) 0.7582(4) 0.0637(2) 0.0607(15) Uani 1 1 d .
C3 C 1.0403(5) 0.7616(4) 0.2396(2) 0.0551(15) Uani 1 1 d .
C4 C 0.7776(5) 0.7645(4) 0.1562(2) 0.0517(14) Uani 1 1 d .
C5 C 0.9464(5) 0.7389(4) 0.3295(2) 0.0521(14) Uani 1 1 d .
N1 N 0.8712(5) 0.5952(3) 0.1957(2) 0.0623(13) Uani 1 1 d .
C6 C 0.7328(5) 0.6783(4) 0.1361(3) 0.0550(16) Uani 1 1 d .
C7 C 0.6603(5) 0.6767(4) 0.0906(3) 0.0599(17) Uani 1 1 d .
H1 H 0.6316 0.6196 0.0779 0.072 Uiso 1 1 calc R
C8 C 0.7962(6) 0.9420(4) 0.1477(3) 0.0639(18) Uani 1 1 d .
C9 C 0.7944(5) 0.6912(5) 0.3969(3) 0.0619(17) Uani 1 1 d .
C23 C 0.7580(6) 0.5903(5) 0.1683(3) 0.0670(19) Uani 1 1 d .
H2 H 0.6990 0.5809 0.1963 0.080 Uiso 1 1 calc R
H3 H 0.7565 0.5370 0.1431 0.080 Uiso 1 1 calc R
C10 C 1.2393(5) 0.7851(5) 0.2526(3) 0.0596(16) Uani 1 1 d .
C11 C 1.1499(5) 0.7769(4) 0.2162(3) 0.0618(16) Uani 1 1 d .
H4 H 1.1606 0.7811 0.1778 0.074 Uiso 1 1 calc R
C12 C 0.7500(5) 0.8467(4) 0.1291(3) 0.0504(14) Uani 1 1 d .
C13 C 0.8409(5) 0.7275(4) 0.3032(2) 0.0551(14) Uani 1 1 d .
C14 C 0.7575(6) 0.7009(4) 0.3435(3) 0.0612(17) Uani 1 1 d .
H5 H 0.6812 0.6907 0.3337 0.073 Uiso 1 1 calc R
C15 C 0.5490(6) 0.7567(5) 0.0129(3) 0.0727(19) Uani 1 1 d .
C16 C 0.4733(7) 0.8460(6) 0.0105(4) 0.096(3) Uani 1 1 d .
H6 H 0.4129 0.8370 -0.0163 0.145 Uiso 1 1 calc R
H7 H 0.5195 0.8987 -0.0004 0.145 Uiso 1 1 calc R
H8 H 0.4405 0.8575 0.0466 0.145 Uiso 1 1 calc R
C17 C 0.7344(12) 1.0234(6) 0.1205(6) 0.187(7) Uani 1 1 d .
H9 H 0.7477 1.0221 0.0810 0.280 Uiso 1 1 calc R
H10 H 0.7627 1.0813 0.1357 0.280 Uiso 1 1 calc R
H11 H 0.6535 1.0183 0.1277 0.280 Uiso 1 1 calc R
C24 C 0.9639(8) 0.5777(7) 0.1525(4) 0.101(3) Uani 1 1 d .
H12 H 0.9568 0.5148 0.1384 0.151 Uiso 1 1 calc R
H13 H 1.0381 0.5854 0.1694 0.151 Uiso 1 1 calc R
H14 H 0.9555 0.6216 0.1224 0.151 Uiso 1 1 calc R
C18 C 0.9248(7) 0.9487(7) 0.1334(4) 0.100(3) Uani 1 1 d .
H15 H 0.9669 0.9042 0.1555 0.151 Uiso 1 1 calc R
H16 H 0.9520 1.0110 0.1412 0.151 Uiso 1 1 calc R
H17 H 0.9359 0.9350 0.0946 0.151 Uiso 1 1 calc R
C19 C 0.4654(9) 0.6732(7) 0.0159(4) 0.110(3) Uani 1 1 d .
H18 H 0.4343 0.6687 0.0529 0.166 Uiso 1 1 calc R
H19 H 0.5056 0.6163 0.0069 0.166 Uiso 1 1 calc R
H20 H 0.4040 0.6826 -0.0103 0.166 Uiso 1 1 calc R
C20 C 0.6203(8) 0.7499(6) -0.0398(3) 0.101(3) Uani 1 1 d .
H21 H 0.5703 0.7465 -0.0716 0.151 Uiso 1 1 calc R
H22 H 0.6673 0.6946 -0.0383 0.151 Uiso 1 1 calc R
H23 H 0.6684 0.8044 -0.0430 0.151 Uiso 1 1 calc R
C21 C 0.6777(5) 0.8407(4) 0.0832(3) 0.0594(16) Uani 1 1 d .
H24 H 0.6604 0.8959 0.0642 0.071 Uiso 1 1 calc R
C22 C 0.7831(8) 0.9540(5) 0.2110(3) 0.098(3) Uani 1 1 d .
H25 H 0.7101 0.9294 0.2226 0.147 Uiso 1 1 calc R
H26 H 0.7874 1.0195 0.2204 0.147 Uiso 1 1 calc R
H27 H 0.8436 0.9207 0.2297 0.147 Uiso 1 1 calc R
C25 C 0.8839(9) 0.5281(5) 0.2405(3) 0.094(3) Uani 1 1 d .
H28 H 0.8254 0.5387 0.2680 0.141 Uiso 1 1 calc R
H29 H 0.9582 0.5354 0.2573 0.141 Uiso 1 1 calc R
H30 H 0.8766 0.4656 0.2259 0.141 Uiso 1 1 calc R
Cl1 Cl 0.1741(4) 0.4628(3) 0.05031(18) 0.1958(18) Uani 1 1 d .
Cl2 Cl 0.4120(4) 0.4227(3) 0.0630(2) 0.206(2) Uani 1 1 d .
Cl3 Cl 0.2911(4) 0.5259(3) 0.14617(16) 0.1891(17) Uani 1 1 d .
C27 C 0.5628(8) 0.6359(8) 0.4434(4) 0.127(4) Uani 1 1 d .
H31 H 0.5205 0.6294 0.4776 0.190 Uiso 1 1 calc R
H32 H 0.5490 0.5822 0.4201 0.190 Uiso 1 1 calc R
H33 H 0.5384 0.6917 0.4244 0.190 Uiso 1 1 calc R
C28 C 0.7487(11) 0.7147(10) 0.5200(4) 0.156(5) Uani 1 1 d .
H34 H 0.7333 0.7795 0.5119 0.233 Uiso 1 1 calc R
H35 H 0.8281 0.7075 0.5299 0.233 Uiso 1 1 calc R
H36 H 0.7013 0.6946 0.5506 0.233 Uiso 1 1 calc R
C30 C 0.7707(11) 0.5227(8) 0.4719(6) 0.160(5) Uani 1 1 d .
H37 H 0.8437 0.5255 0.4905 0.240 Uiso 1 1 calc R
H38 H 0.7792 0.4905 0.4370 0.240 Uiso 1 1 calc R
H39 H 0.7168 0.4895 0.4950 0.240 Uiso 1 1 calc R
C26 C 0.2825(11) 0.4374(7) 0.0977(5) 0.134(4) Uani 1 1 d .
H40 H 0.2634 0.3787 0.1170 0.160 Uiso 1 1 calc R
C31 C 1.4604(9) 0.8698(10) 0.2959(6) 0.201(7) Uani 1 1 d .
H41 H 1.4370 0.8433 0.3309 0.301 Uiso 1 1 calc R
H42 H 1.4358 0.9341 0.2939 0.301 Uiso 1 1 calc R
H43 H 1.5425 0.8669 0.2928 0.301 Uiso 1 1 calc R
C33 C 1.4070(11) 0.8655(16) 0.1716(6) 0.281(14) Uani 1 1 d .
H47 H 1.4807 0.8530 0.1553 0.421 Uiso 1 1 calc R
H48 H 1.3990 0.9318 0.1778 0.421 Uiso 1 1 calc R
H49 H 1.3476 0.8445 0.1468 0.421 Uiso 1 1 calc R
C34 C 1.4687(10) 0.6911(11) 0.2331(8) 0.210(8) Uani 1 1 d .
H50 H 1.5501 0.7016 0.2316 0.315 Uiso 1 1 calc R
H51 H 1.4443 0.6593 0.1999 0.315 Uiso 1 1 calc R
H52 H 1.4508 0.6532 0.2651 0.315 Uiso 1 1 calc R

loop_
_atom_site_aniso_label
_atom_site_aniso_U_11
_atom_site_aniso_U_22
_atom_site_aniso_U_33
_atom_site_aniso_U_23
_atom_site_aniso_U_13
_atom_site_aniso_U_12
Ga1 0.0449(3) 0.0701(4) 0.0452(3) 0.0012(3) -0.0051(3) -0.0028(3)
S1 0.0460(8) 0.0891(12) 0.0502(9) 0.0012(8) -0.0045(7) -0.0065(9)
S2 0.0552(9) 0.0997(13) 0.0454(9) 0.0034(9) 0.0007(8) -0.0059(9)
Si1 0.0707(14) 0.1098(17) 0.0692(14) 0.0127(12) 0.0162(12) -0.0100(12)
Si2 0.0453(11) 0.1327(18) 0.0855(15) -0.0031(13) 0.0110(10) -0.0061(11)
C1 0.049(3) 0.053(3) 0.046(3) 0.003(3) -0.005(2) -0.004(3)
C2 0.058(3) 0.072(4) 0.052(3) -0.011(3) -0.002(3) 0.010(4)
C3 0.047(3) 0.075(4) 0.043(3) -0.004(3) -0.001(2) -0.006(3)
C4 0.047(3) 0.064(4) 0.044(3) -0.001(3) 0.003(3) -0.003(3)
C5 0.048(3) 0.065(4) 0.043(3) 0.000(3) -0.001(3) -0.002(3)
N1 0.068(3) 0.061(3) 0.058(3) 0.008(2) -0.001(3) 0.004(3)
C6 0.055(4) 0.058(4) 0.052(4) -0.004(3) -0.002(3) -0.006(3)
C7 0.059(4) 0.061(4) 0.060(4) -0.009(3) -0.005(3) -0.004(3)
C8 0.076(5) 0.055(4) 0.060(4) 0.008(3) -0.009(4) -0.014(3)
C9 0.053(4) 0.081(4) 0.051(4) -0.001(3) 0.006(3) -0.008(3)
C23 0.068(5) 0.064(4) 0.069(5) 0.003(3) -0.008(4) -0.008(3)
C10 0.052(4) 0.073(4) 0.055(4) 0.009(3) 0.003(3) -0.005(3)
C11 0.048(3) 0.086(4) 0.051(3) -0.003(3) 0.004(3) -0.005(3)
C12 0.044(3) 0.053(4) 0.054(4) 0.003(3) -0.001(3) 0.003(3)
C13 0.043(3) 0.068(4) 0.055(3) 0.000(3) 0.003(3) 0.004(3)
C14 0.046(4) 0.073(4) 0.064(4) -0.005(3) -0.001(3) 0.001(3)
C15 0.073(4) 0.086(5) 0.060(4) -0.013(4) -0.021(3) 0.005(4)
C16 0.082(6) 0.119(7) 0.088(6) -0.005(5) -0.033(5) 0.023(5)
C17 0.242(15) 0.057(5) 0.262(15) 0.004(7) -0.178(13) -0.010(7)
C24 0.093(6) 0.106(6) 0.103(7) -0.011(5) 0.022(6) 0.011(5)
C18 0.089(6) 0.123(7) 0.090(6) -0.012(5) 0.018(5) -0.043(5)
C19 0.112(7) 0.113(7) 0.105(7) 0.013(5) -0.055(6) -0.031(6)
C20 0.110(6) 0.126(7) 0.066(4) -0.020(5) -0.018(5) 0.026(6)
C21 0.059(4) 0.059(4) 0.060(4) 0.013(3) -0.015(3) 0.002(3)
C22 0.121(7) 0.077(5) 0.096(7) -0.032(4) 0.018(6) -0.010(5)
C25 0.122(7) 0.072(4) 0.088(6) 0.012(4) -0.029(5) 0.009(5)
Cl1 0.229(5) 0.179(3) 0.179(4) -0.003(3) -0.054(4) 0.040(3)
Cl2 0.181(4) 0.163(3) 0.274(5) 0.003(3) 0.063(4) 0.013(3)
Cl3 0.207(5) 0.211(4) 0.149(3) -0.024(3) -0.022(3) 0.018(3)
C27 0.075(6) 0.175(10) 0.130(9) 0.046(8) 0.018(6) -0.018(6)
C28 0.164(11) 0.242(15) 0.061(5) 0.014(7) 0.010(6) -0.064(11)
C30 0.164(12) 0.131(9) 0.184(12) 0.080(9) 0.015(10) 0.010(9)
C26 0.161(11) 0.095(7) 0.145(10) 0.030(7) -0.001(9) 0.014(7)
C31 0.073(7) 0.276(16) 0.253(16) -0.148(14) 0.009(9) -0.045(9)
C33 0.078(8) 0.60(4) 0.169(13) 0.21(2) 0.027(8) 0.006(14)
C34 0.098(9) 0.188(12) 0.34(2) -0.026(14) 0.034(13) 0.031(9)

loop_
_atom_type_symbol
_atom_type_description
_atom_type_scat_dispersion_real
_atom_type_scat_dispersion_imag
_atom_type_scat_source
C C 0.0033 0.0016 'International Tables Vol C Tables 4.2.6.8 and 6.1.1.4'
H H 0.0000 0.0000 'International Tables Vol C Tables 4.2.6.8 and 6.1.1.4'
Ga Ga 0.2307 1.6083 'International Tables Vol C Tables 4.2.6.8 and 6.1.1.4'
N N 0.0061 0.0033 'International Tables Vol C Tables 4.2.6.8 and 6.1.1.4'
S S 0.1246 0.1234 'International Tables Vol C Tables 4.2.6.8 and 6.1.1.4'
Si Si 0.0817 0.0704 'International Tables Vol C Tables 4.2.6.8 and 6.1.1.4'
Cl Cl 0.1484 0.1585 'International Tables Vol C Tables 4.2.6.8 and 6.1.1.4'

loop_
_geom_angle_atom_site_label_1
_geom_angle_atom_site_label_2
_geom_angle_atom_site_label_3
_geom_angle
C3 Ga1 C4 133.9(2)
C3 Ga1 C13 89.8(2)
C4 Ga1 C13 130.8(2)
C3 Ga1 N1 106.1(2)
C4 Ga1 N1 87.1(2)
C13 Ga1 N1 103.0(2)
C1 S1 C10 91.9(3)
C5 S2 C9 92.6(3)
C28 Si1 C27 113.4(6)
C28 Si1 C30 108.4(6)
C27 Si1 C30 107.5(6)
C28 Si1 C9 110.4(4)
C27 Si1 C9 109.2(4)
C30 Si1 C9 107.8(5)
C34 Si2 C31 108.2(8)
C34 Si2 C33 109.1(9)
C31 Si2 C33 111.7(8)
C34 Si2 C10 110.7(5)
C31 Si2 C10 109.8(4)
C33 Si2 C10 107.3(5)
C3 C1 C5 119.1(5)
C3 C1 S1 113.4(4)
C5 C1 S1 127.5(4)
C7 C2 C21 117.0(5)
C7 C2 C15 121.2(6)
C21 C2 C15 121.7(6)
C1 C3 C11 109.4(5)
C1 C3 Ga1 106.8(4)
C11 C3 Ga1 143.7(4)
C12 C4 C6 119.4(5)
C12 C4 Ga1 133.1(5)
C6 C4 Ga1 107.5(4)
C13 C5 C1 119.8(5)
C13 C5 S2 112.3(4)
C1 C5 S2 127.6(4)
C25 N1 C23 113.1(6)
C25 N1 C24 108.9(6)
C23 N1 C24 108.9(6)
C25 N1 Ga1 114.3(4)
C23 N1 Ga1 101.9(4)
C24 N1 Ga1 109.5(5)
C7 C6 C4 120.5(6)
C7 C6 C23 120.8(5)
C4 C6 C23 118.5(5)
C2 C7 C6 121.1(6)
C17 C8 C12 112.9(6)
C17 C8 C22 107.0(8)
C12 C8 C22 110.6(6)
C17 C8 C18 108.7(8)
C12 C8 C18 109.4(6)
C22 C8 C18 108.0(7)
C14 C9 S2 109.1(5)
C14 C9 Si1 129.7(5)
S2 C9 Si1 120.8(4)
N1 C23 C6 111.4(5)
C11 C10 S1 108.6(5)
C11 C10 Si2 129.7(5)
S1 C10 Si2 121.6(4)
C10 C11 C3 116.6(6)
C4 C12 C21 117.6(5)
C4 C12 C8 122.4(6)
C21 C12 C8 120.0(5)
C5 C13 C14 109.1(5)
C5 C13 Ga1 104.4(4)
C14 C13 Ga1 145.3(5)
C9 C14 C13 116.9(6)
C20 C15 C19 109.7(7)
C20 C15 C2 109.1(6)
C19 C15 C2 111.1(6)
C20 C15 C16 109.4(6)
C19 C15 C16 106.0(7)
C2 C15 C16 111.5(5)
C2 C21 C12 124.5(5)
Cl3 C26 Cl2 111.3(7)
Cl3 C26 Cl1 109.4(6)
Cl2 C26 Cl1 110.1(7)

loop_
_geom_bond_atom_site_label_1
_geom_bond_atom_site_label_2
_geom_bond_distance
Ga1 C3 1.982(6)
Ga1 C4 1.988(6)
Ga1 C13 2.012(6)
Ga1 N1 2.089(5)
S1 C1 1.713(6)
S1 C10 1.727(6)
S2 C5 1.722(6)
S2 C9 1.726(6)
Si1 C28 1.810(11)
Si1 C27 1.842(10)
Si1 C30 1.861(11)
Si1 C9 1.864(7)
Si2 C34 1.814(14)
Si2 C31 1.837(11)
Si2 C33 1.840(12)
Si2 C10 1.860(7)
C1 C3 1.359(8)
C1 C5 1.467(8)
C2 C7 1.374(8)
C2 C21 1.381(8)
C2 C15 1.538(9)
C3 C11 1.410(8)
C4 C12 1.376(8)
C4 C6 1.418(8)
C5 C13 1.390(8)
N1 C25 1.445(8)
N1 C23 1.474(9)
N1 C24 1.515(10)
C6 C7 1.380(9)
C6 C23 1.499(9)
C8 C17 1.510(11)
C8 C12 1.525(9)
C8 C22 1.536(10)
C8 C18 1.539(11)
C9 C14 1.359(9)
C10 C11 1.363(8)
C12 C21 1.389(8)
C13 C14 1.420(8)
C15 C20 1.515(11)
C15 C19 1.538(11)
C15 C16 1.548(10)
Cl1 C26 1.736(12)
Cl2 C26 1.733(12)
Cl3 C26 1.717(12)

loop_
_geom_torsion_atom_site_label_1
_geom_torsion_atom_site_label_2
_geom_torsion_atom_site_label_3
_geom_torsion_atom_site_label_4
_geom_torsion
C10 S1 C1 C3 -0.9(6)
C10 S1 C1 C5 177.4(6)
C5 C1 C3 C11 -177.7(5)
S1 C1 C3 C11 0.8(7)
C5 C1 C3 Ga1 -1.0(7)
S1 C1 C3 Ga1 177.5(3)
C4 Ga1 C3 C1 157.1(4)
C13 Ga1 C3 C1 2.3(5)
N1 Ga1 C3 C1 -101.2(5)
C4 Ga1 C3 C11 -28.2(10)
C13 Ga1 C3 C11 177.0(9)
N1 Ga1 C3 C11 73.5(9)
C3 Ga1 C4 C12 -54.5(7)
C13 Ga1 C4 C12 91.2(6)
N1 Ga1 C4 C12 -164.1(6)
C3 Ga1 C4 C6 123.7(4)
C13 Ga1 C4 C6 -90.6(5)
N1 Ga1 C4 C6 14.1(4)
C3 C1 C5 C13 -1.8(9)
S1 C1 C5 C13 179.9(5)
C3 C1 C5 S2 171.8(5)
S1 C1 C5 S2 -6.5(9)
C9 S2 C5 C13 0.6(5)
C9 S2 C5 C1 -173.4(6)
C3 Ga1 N1 C25 73.2(6)
C4 Ga1 N1 C25 -151.7(6)
C13 Ga1 N1 C25 -20.3(6)
C3 Ga1 N1 C23 -164.4(4)
C4 Ga1 N1 C23 -29.4(4)
C13 Ga1 N1 C23 102.0(4)
C3 Ga1 N1 C24 -49.2(5)
C4 Ga1 N1 C24 85.9(5)
C13 Ga1 N1 C24 -142.8(5)
C12 C4 C6 C7 -1.3(9)
Ga1 C4 C6 C7 -179.8(5)
C12 C4 C6 C23 -176.3(6)
Ga1 C4 C6 C23 5.2(7)
C21 C2 C7 C6 2.1(9)
C15 C2 C7 C6 179.9(6)
C4 C6 C7 C2 -0.1(10)
C23 C6 C7 C2 174.8(6)
C5 S2 C9 C14 -0.9(5)
C5 S2 C9 Si1 172.6(4)
C28 Si1 C9 C14 -139.1(8)
C27 Si1 C9 C14 -13.9(8)
C30 Si1 C9 C14 102.7(8)
C28 Si1 C9 S2 48.9(7)
C27 Si1 C9 S2 174.2(5)
C30 Si1 C9 S2 -69.3(6)
C25 N1 C23 C6 161.3(6)
C24 N1 C23 C6 -77.5(7)
Ga1 N1 C23 C6 38.2(6)
C7 C6 C23 N1 153.2(6)
C4 C6 C23 N1 -31.8(8)
C1 S1 C10 C11 0.7(5)
C1 S1 C10 Si2 -178.4(4)
C34 Si2 C10 C11 -91.1(9)
C31 Si2 C10 C11 149.5(8)
C33 Si2 C10 C11 27.8(11)
C34 Si2 C10 S1 87.8(8)
C31 Si2 C10 S1 -31.6(8)
C33 Si2 C10 S1 -153.2(8)
S1 C10 C11 C3 -0.4(8)
Si2 C10 C11 C3 178.7(5)
C1 C3 C11 C10 -0.3(9)
Ga1 C3 C11 C10 -174.9(6)
C6 C4 C12 C21 0.6(9)
Ga1 C4 C12 C21 178.6(5)
C6 C4 C12 C8 -179.1(6)
Ga1 C4 C12 C8 -1.1(10)
C17 C8 C12 C4 -167.0(9)
C22 C8 C12 C4 -47.1(9)
C18 C8 C12 C4 71.8(8)
C17 C8 C12 C21 13.3(11)
C22 C8 C12 C21 133.2(7)
C18 C8 C12 C21 -107.9(7)
C1 C5 C13 C14 174.4(5)
S2 C5 C13 C14 -0.1(7)
C1 C5 C13 Ga1 3.4(7)
S2 C5 C13 Ga1 -171.1(3)
C3 Ga1 C13 C5 -3.1(5)
C4 Ga1 C13 C5 -159.1(4)
N1 Ga1 C13 C5 103.4(4)
C3 Ga1 C13 C14 -168.0(8)
C4 Ga1 C13 C14 35.9(10)
N1 Ga1 C13 C14 -61.6(8)
S2 C9 C14 C13 1.0(8)
Si1 C9 C14 C13 -171.7(5)
C5 C13 C14 C9 -0.6(8)
Ga1 C13 C14 C9 163.9(6)
C7 C2 C15 C20 -91.8(8)
C21 C2 C15 C20 85.8(8)
C7 C2 C15 C19 29.2(10)
C21 C2 C15 C19 -153.1(7)
C7 C2 C15 C16 147.2(7)
C21 C2 C15 C16 -35.1(9)
C7 C2 C21 C12 -2.9(10)
C15 C2 C21 C12 179.3(6)
C4 C12 C21 C2 1.6(10)
C8 C12 C21 C2 -178.7(6)
